data_4023088
loop_
_publ_author_name
'Yu-Hsuan Wang'
'Novruz G. Akhmedov'
'Jeffrey L. Petersen'
'Kung K. Wang'

_publ_section_title
;
 Construction of Unusual and Congested Polycyclic Structures
 via Benzannulated Enediynyl Alcohols Derived from Truxenone
;
_journal_name_full 'Journal of Organic Chemistry'
_journal_page_first 9604
_journal_page_last 9608
_journal_paper_doi 10.1021/jo701736y
_journal_volume 72
_journal_year 2007
_chemical_formula_sum 'C59 H32 O3'
_chemical_formula_weight 788.85
_chemical_name_systematic
; 
 ? 
;
_space_group_IT_number 2
_symmetry_cell_setting triclinic
_symmetry_space_group_name_Hall '-P 1'
_symmetry_space_group_name_H-M 'P -1'
_atom_sites_solution_hydrogens geom
_atom_sites_solution_primary direct
_atom_sites_solution_secondary difmap
_audit_creation_method SHELXL-97
_cell_angle_alpha 91.457(2)
_cell_angle_beta 99.299(2)
_cell_angle_gamma 90.126(2)
_cell_formula_units_Z 2
_cell_length_a 8.0255(7)
_cell_length_b 15.4718(15)
_cell_length_c 16.9075(16)
_cell_measurement_reflns_used 3286
_cell_measurement_temperature 295(2)
_cell_measurement_theta_max 27.20
_cell_measurement_theta_min 2.44
_cell_volume 2071.1(3)
_computing_structure_refinement 'SHELXL-97 (Sheldrick, 1997)'
_computing_structure_solution 'SHELXS-97 (Sheldrick, 1990)'
_diffrn_ambient_temperature 295(2)
_diffrn_measured_fraction_theta_full 0.963
_diffrn_measured_fraction_theta_max 0.963
_diffrn_radiation_monochromator graphite
_diffrn_radiation_source 'fine-focus sealed tube'
_diffrn_radiation_type MoK\a
_diffrn_radiation_wavelength 0.71073
_diffrn_reflns_av_R_equivalents 0.0579
_diffrn_reflns_av_sigmaI/netI 0.1585
_diffrn_reflns_limit_h_max 10
_diffrn_reflns_limit_h_min -8
_diffrn_reflns_limit_k_max 20
_diffrn_reflns_limit_k_min -20
_diffrn_reflns_limit_l_max 21
_diffrn_reflns_limit_l_min -21
_diffrn_reflns_number 14914
_diffrn_reflns_theta_full 27.58
_diffrn_reflns_theta_max 27.58
_diffrn_reflns_theta_min 2.44
_exptl_absorpt_coefficient_mu 0.077
_exptl_absorpt_correction_type semi-empirical
_exptl_absorpt_process_details SADABS
_exptl_crystal_density_diffrn 1.265
_exptl_crystal_density_method 'not measured'
_exptl_crystal_F_000 820
_exptl_crystal_size_max 0.42
_exptl_crystal_size_mid 0.16
_exptl_crystal_size_min 0.10
_refine_diff_density_max 0.232
_refine_diff_density_min -0.140
_refine_diff_density_rms 0.035
_refine_ls_extinction_method none
_refine_ls_goodness_of_fit_ref 0.914
_refine_ls_hydrogen_treatment riding
_refine_ls_matrix_type full
_refine_ls_number_parameters 561
_refine_ls_number_reflns 9247
_refine_ls_number_restraints 0
_refine_ls_restrained_S_all 0.914
_refine_ls_R_factor_all 0.2199
_refine_ls_R_factor_gt 0.0708
_refine_ls_shift/su_max 0.001
_refine_ls_shift/su_mean 0.000
_refine_ls_structure_factor_coef Fsqd
_refine_ls_weighting_details 'calc w=1/[\s^2^(Fo^2^)+(0.0584P)^2^+0.0000P] where P=(Fo^2^+2Fc^2^)/3'
_refine_ls_weighting_scheme calc
_refine_ls_wR_factor_gt 0.1432
_refine_ls_wR_factor_ref 0.1910
_reflns_number_gt 3147
_reflns_number_total 9247
_reflns_threshold_expression >2sigma(I)
_cod_data_source_file jo701736y-File002.cif
_cod_data_source_block lw1ccd
_cod_database_code 4023088

loop_
_symmetry_equiv_pos_as_xyz
'x, y, z'
'-x, -y, -z'

loop_
_atom_site_label
_atom_site_type_symbol
_atom_site_fract_x
_atom_site_fract_y
_atom_site_fract_z
_atom_site_U_iso_or_equiv
_atom_site_adp_type
_atom_site_occupancy
_atom_site_symmetry_multiplicity
_atom_site_calc_flag
_atom_site_refinement_flags
O1 O 0.7727(3) -0.09221(15) 0.07898(14) 0.0716(7) Uani 1 1 d .
O2 O 0.0534(3) -0.09859(16) 0.21134(14) 0.0741(7) Uani 1 1 d .
H2 H -0.0013 -0.0850 0.1683 0.111 Uiso 1 1 calc R
O3 O 0.2624(2) 0.22804(14) 0.04218(12) 0.0638(6) Uani 1 1 d .
H3 H 0.2445 0.1921 0.0053 0.096 Uiso 1 1 calc R
C1 C 0.6590(4) -0.0936(2) 0.1199(2) 0.0574(9) Uani 1 1 d .
C2 C 0.6108(4) -0.1683(2) 0.1632(2) 0.0635(9) Uani 1 1 d .
C3 C 0.6849(5) -0.2498(3) 0.1701(2) 0.0828(11) Uani 1 1 d .
H3A H 0.7783 -0.2630 0.1461 0.099 Uiso 1 1 calc R
C4 C 0.6157(6) -0.3096(3) 0.2134(3) 0.0945(13) Uani 1 1 d .
H4 H 0.6619 -0.3646 0.2188 0.113 Uiso 1 1 calc R
C5 C 0.4776(6) -0.2889(3) 0.2493(3) 0.0929(12) Uani 1 1 d .
H5 H 0.4342 -0.3305 0.2793 0.111 Uiso 1 1 calc R
C6 C 0.4009(5) -0.2086(3) 0.2424(2) 0.0759(11) Uani 1 1 d .
H6 H 0.3062 -0.1963 0.2659 0.091 Uiso 1 1 calc R
C7 C 0.4711(4) -0.1476(2) 0.1993(2) 0.0611(9) Uani 1 1 d .
C8 C 0.4255(4) -0.0567(2) 0.18041(18) 0.0538(8) Uani 1 1 d .
C9 C 0.2972(4) -0.0051(2) 0.19925(18) 0.0527(8) Uani 1 1 d .
C10 C 0.1547(4) -0.0259(2) 0.24622(19) 0.0593(9) Uani 1 1 d .
C11 C 0.0566(4) 0.0574(2) 0.24200(19) 0.0593(9) Uani 1 1 d .
C12 C -0.0871(4) 0.0758(3) 0.2730(2) 0.0734(10) Uani 1 1 d .
H12 H -0.1360 0.0348 0.3016 0.088 Uiso 1 1 calc R
C13 C -0.1583(4) 0.1575(3) 0.2607(2) 0.0800(11) Uani 1 1 d .
H13 H -0.2562 0.1710 0.2811 0.096 Uiso 1 1 calc R
C14 C -0.0858(4) 0.2180(3) 0.2190(2) 0.0725(10) Uani 1 1 d .
H14 H -0.1351 0.2722 0.2118 0.087 Uiso 1 1 calc R
C15 C 0.0582(4) 0.2003(2) 0.18751(19) 0.0633(9) Uani 1 1 d .
H15 H 0.1055 0.2415 0.1586 0.076 Uiso 1 1 calc R
C16 C 0.1314(4) 0.1197(2) 0.19975(19) 0.0567(9) Uani 1 1 d .
C17 C 0.2826(3) 0.0809(2) 0.17312(18) 0.0524(8) Uani 1 1 d .
C18 C 0.3987(3) 0.1136(2) 0.12992(18) 0.0502(8) Uani 1 1 d .
C19 C 0.4117(4) 0.2045(2) 0.09691(19) 0.0556(8) Uani 1 1 d .
C20 C 0.5654(4) 0.1965(2) 0.05475(19) 0.0569(8) Uani 1 1 d .
C21 C 0.6331(4) 0.2594(2) 0.0142(2) 0.0696(10) Uani 1 1 d .
H21 H 0.5866 0.3144 0.0103 0.083 Uiso 1 1 calc R
C22 C 0.7734(5) 0.2390(3) -0.0209(2) 0.0796(11) Uani 1 1 d .
H22 H 0.8217 0.2806 -0.0490 0.095 Uiso 1 1 calc R
C23 C 0.8411(4) 0.1576(3) -0.0143(2) 0.0764(11) Uani 1 1 d .
H23 H 0.9356 0.1453 -0.0379 0.092 Uiso 1 1 calc R
C24 C 0.7738(4) 0.0933(2) 0.0262(2) 0.0647(9) Uani 1 1 d .
H24 H 0.8202 0.0383 0.0298 0.078 Uiso 1 1 calc R
C25 C 0.6324(4) 0.1143(2) 0.06184(18) 0.0544(8) Uani 1 1 d .
C26 C 0.5305(3) 0.0615(2) 0.10872(18) 0.0517(8) Uani 1 1 d .
C27 C 0.5420(3) -0.0234(2) 0.13388(18) 0.0522(8) Uani 1 1 d .
C28 C 0.2177(4) -0.0500(2) 0.3291(2) 0.0642(9) Uani 1 1 d .
C29 C 0.2679(4) -0.0711(2) 0.3959(2) 0.0672(10) Uani 1 1 d .
C30 C 0.3426(4) -0.1032(3) 0.4733(2) 0.0667(10) Uani 1 1 d .
C31 C 0.4210(5) -0.1835(3) 0.4762(2) 0.0864(12) Uani 1 1 d .
H31 H 0.4186 -0.2167 0.4294 0.104 Uiso 1 1 calc R
C32 C 0.5023(5) -0.2141(3) 0.5481(3) 0.0998(14) Uani 1 1 d .
H32 H 0.5528 -0.2682 0.5500 0.120 Uiso 1 1 calc R
C33 C 0.5082(5) -0.1645(4) 0.6164(3) 0.0974(15) Uani 1 1 d .
H33 H 0.5658 -0.1848 0.6645 0.117 Uiso 1 1 calc R
C34 C 0.4307(5) -0.0851(4) 0.6157(2) 0.0906(13) Uani 1 1 d .
H34 H 0.4363 -0.0523 0.6629 0.109 Uiso 1 1 calc R
C35 C 0.3427(4) -0.0536(3) 0.5429(2) 0.0730(11) Uani 1 1 d .
C36 C 0.2592(5) 0.0272(3) 0.5417(2) 0.0793(12) Uani 1 1 d .
C37 C 0.1884(5) 0.0940(4) 0.5413(2) 0.0874(13) Uani 1 1 d .
C38 C 0.1067(5) 0.1767(3) 0.5376(3) 0.0904(13) Uani 1 1 d .
C39 C 0.0860(7) 0.2229(5) 0.6057(4) 0.142(2) Uani 1 1 d .
H39 H 0.1241 0.2001 0.6557 0.170 Uiso 1 1 calc R
C40 C 0.0081(11) 0.3039(6) 0.6006(6) 0.190(4) Uani 1 1 d .
H40 H -0.0059 0.3345 0.6471 0.228 Uiso 1 1 calc R
C41 C -0.0473(10) 0.3380(6) 0.5275(7) 0.180(3) Uani 1 1 d .
H41 H -0.0945 0.3929 0.5245 0.216 Uiso 1 1 calc R
C42 C -0.0343(7) 0.2926(5) 0.4589(5) 0.148(2) Uani 1 1 d .
H42 H -0.0779 0.3148 0.4092 0.178 Uiso 1 1 calc R
C43 C 0.0444(6) 0.2131(4) 0.4636(4) 0.1173(16) Uani 1 1 d .
H43 H 0.0563 0.1830 0.4166 0.141 Uiso 1 1 calc R
C44 C 0.4364(4) 0.2713(2) 0.1612(2) 0.0608(9) Uani 1 1 d .
C45 C 0.4522(4) 0.3257(2) 0.2124(2) 0.0694(10) Uani 1 1 d .
C46 C 0.4542(6) 0.3896(3) 0.2759(2) 0.0792(11) Uani 1 1 d .
C47 C 0.3188(6) 0.3908(3) 0.3189(3) 0.0991(13) Uani 1 1 d .
H47 H 0.2333 0.3496 0.3065 0.119 Uiso 1 1 calc R
C48 C 0.3094(8) 0.4515(4) 0.3791(3) 0.1246(18) Uani 1 1 d .
H48 H 0.2183 0.4523 0.4069 0.150 Uiso 1 1 calc R
C49 C 0.4394(10) 0.5111(4) 0.3970(3) 0.129(2) Uani 1 1 d .
H49 H 0.4344 0.5522 0.4376 0.155 Uiso 1 1 calc R
C50 C 0.5756(8) 0.5121(3) 0.3574(3) 0.1142(16) Uani 1 1 d .
H50 H 0.6624 0.5522 0.3714 0.137 Uiso 1 1 calc R
C51 C 0.5806(7) 0.4507(3) 0.2949(3) 0.0886(12) Uani 1 1 d .
C52 C 0.7160(7) 0.4557(3) 0.2501(3) 0.0953(14) Uani 1 1 d .
C53 C 0.8303(7) 0.4651(3) 0.2135(3) 0.0962(15) Uani 1 1 d .
C54 C 0.9664(6) 0.4757(3) 0.1674(3) 0.0956(14) Uani 1 1 d .
C55 C 1.0796(8) 0.5432(4) 0.1822(4) 0.138(2) Uani 1 1 d .
H55 H 1.0675 0.5844 0.2218 0.166 Uiso 1 1 calc R
C56 C 1.2127(10) 0.5511(5) 0.1387(5) 0.157(3) Uani 1 1 d .
H56 H 1.2875 0.5975 0.1495 0.188 Uiso 1 1 calc R
C57 C 1.2334(8) 0.4917(5) 0.0809(5) 0.151(3) Uani 1 1 d .
H57 H 1.3229 0.4964 0.0525 0.181 Uiso 1 1 calc R
C58 C 1.1211(8) 0.4248(4) 0.0652(3) 0.1219(17) Uani 1 1 d .
H58 H 1.1338 0.3839 0.0253 0.146 Uiso 1 1 calc R
C59 C 0.9896(6) 0.4171(3) 0.1073(3) 0.1032(14) Uani 1 1 d .
H59 H 0.9142 0.3711 0.0951 0.124 Uiso 1 1 calc R

loop_
_atom_site_aniso_label
_atom_site_aniso_U_11
_atom_site_aniso_U_22
_atom_site_aniso_U_33
_atom_site_aniso_U_23
_atom_site_aniso_U_13
_atom_site_aniso_U_12
O1 0.0591(13) 0.0742(17) 0.0829(17) -0.0070(14) 0.0172(13) 0.0138(12)
O2 0.0684(14) 0.0773(18) 0.0744(18) 0.0089(14) 0.0037(12) -0.0111(13)
O3 0.0659(13) 0.0654(16) 0.0577(15) 0.0006(12) 0.0033(11) 0.0097(12)
C1 0.0528(18) 0.056(2) 0.060(2) -0.0030(19) -0.0007(17) 0.0033(18)
C2 0.065(2) 0.056(2) 0.066(2) -0.005(2) 0.0008(18) 0.0076(19)
C3 0.084(2) 0.068(3) 0.094(3) 0.002(3) 0.008(2) 0.020(2)
C4 0.113(3) 0.057(3) 0.113(4) 0.010(3) 0.014(3) 0.018(3)
C5 0.119(3) 0.061(3) 0.099(3) 0.010(2) 0.016(3) 0.003(3)
C6 0.085(2) 0.064(3) 0.078(3) 0.005(2) 0.011(2) 0.007(2)
C7 0.065(2) 0.051(2) 0.064(2) 0.0014(19) 0.0000(18) 0.0025(18)
C8 0.0565(18) 0.052(2) 0.050(2) -0.0017(17) 0.0023(16) 0.0036(17)
C9 0.0554(18) 0.057(2) 0.0454(19) 0.0014(17) 0.0073(15) -0.0011(17)
C10 0.0586(18) 0.065(2) 0.053(2) 0.0050(19) 0.0064(17) -0.0085(19)
C11 0.0538(18) 0.072(3) 0.053(2) 0.0054(19) 0.0098(17) 0.0082(18)
C12 0.069(2) 0.089(3) 0.069(2) 0.015(2) 0.0285(19) 0.010(2)
C13 0.069(2) 0.104(3) 0.073(3) 0.007(3) 0.027(2) 0.018(2)
C14 0.068(2) 0.078(3) 0.075(3) 0.006(2) 0.023(2) 0.022(2)
C15 0.0616(19) 0.070(3) 0.061(2) 0.0019(19) 0.0162(17) 0.0099(19)
C16 0.0517(17) 0.068(2) 0.052(2) 0.0003(18) 0.0113(16) 0.0078(18)
C17 0.0499(17) 0.060(2) 0.0463(19) -0.0050(18) 0.0059(15) 0.0035(16)
C18 0.0517(17) 0.049(2) 0.0492(19) -0.0021(17) 0.0062(16) 0.0024(16)
C19 0.0578(18) 0.055(2) 0.053(2) 0.0027(18) 0.0071(17) 0.0038(17)
C20 0.0581(19) 0.062(2) 0.051(2) 0.0014(18) 0.0100(16) -0.0039(19)
C21 0.071(2) 0.070(3) 0.069(2) 0.006(2) 0.016(2) -0.004(2)
C22 0.085(3) 0.088(3) 0.069(3) 0.011(2) 0.021(2) -0.019(2)
C23 0.062(2) 0.099(3) 0.070(3) -0.010(3) 0.0195(19) -0.009(2)
C24 0.059(2) 0.071(3) 0.063(2) -0.009(2) 0.0107(18) -0.0016(19)
C25 0.0507(18) 0.064(2) 0.049(2) -0.0039(18) 0.0074(16) -0.0036(18)
C26 0.0476(17) 0.061(2) 0.0457(19) -0.0054(18) 0.0053(15) 0.0000(17)
C27 0.0484(17) 0.054(2) 0.052(2) -0.0056(18) 0.0030(16) 0.0057(17)
C28 0.065(2) 0.073(3) 0.057(2) 0.006(2) 0.0189(19) 0.0003(19)
C29 0.071(2) 0.072(3) 0.060(2) 0.010(2) 0.013(2) -0.0012(19)
C30 0.062(2) 0.083(3) 0.056(2) 0.014(2) 0.0091(18) -0.007(2)
C31 0.094(3) 0.095(3) 0.070(3) 0.024(2) 0.009(2) 0.007(3)
C32 0.101(3) 0.113(4) 0.086(3) 0.032(3) 0.010(3) 0.007(3)
C33 0.081(3) 0.140(5) 0.070(3) 0.033(3) 0.005(2) -0.003(3)
C34 0.071(2) 0.138(4) 0.062(3) 0.010(3) 0.009(2) -0.022(3)
C35 0.058(2) 0.104(4) 0.058(3) 0.009(3) 0.014(2) -0.016(2)
C36 0.072(3) 0.100(4) 0.067(3) -0.004(3) 0.016(2) -0.011(3)
C37 0.078(3) 0.107(4) 0.078(3) -0.017(3) 0.019(2) -0.013(3)
C38 0.074(3) 0.102(4) 0.095(4) -0.028(3) 0.020(3) -0.013(3)
C39 0.147(5) 0.150(6) 0.123(5) -0.056(5) 0.016(4) -0.009(4)
C40 0.209(8) 0.164(9) 0.191(9) -0.098(7) 0.029(7) 0.008(6)
C41 0.162(6) 0.139(7) 0.246(10) -0.064(8) 0.062(7) 0.012(5)
C42 0.125(4) 0.126(5) 0.195(7) 0.005(5) 0.028(4) 0.021(4)
C43 0.109(3) 0.125(5) 0.119(5) -0.011(4) 0.023(3) 0.015(3)
C44 0.066(2) 0.056(2) 0.058(2) 0.001(2) 0.0062(18) 0.0076(18)
C45 0.087(2) 0.059(2) 0.061(2) -0.001(2) 0.008(2) 0.013(2)
C46 0.113(3) 0.059(3) 0.063(3) 0.000(2) 0.004(2) 0.026(3)
C47 0.136(4) 0.083(3) 0.080(3) -0.008(3) 0.022(3) 0.025(3)
C48 0.187(5) 0.099(4) 0.093(4) -0.007(3) 0.039(4) 0.039(4)
C49 0.226(7) 0.087(4) 0.073(3) -0.017(3) 0.022(4) 0.032(4)
C50 0.193(5) 0.065(3) 0.079(3) -0.012(3) 0.006(3) 0.013(3)
C51 0.128(4) 0.059(3) 0.073(3) -0.005(2) 0.001(3) 0.009(3)
C52 0.122(4) 0.050(3) 0.106(4) 0.001(3) -0.007(3) -0.001(3)
C53 0.111(4) 0.058(3) 0.109(4) 0.005(3) -0.013(3) 0.003(3)
C54 0.102(3) 0.061(3) 0.113(4) 0.009(3) -0.015(3) -0.011(3)
C55 0.162(5) 0.108(5) 0.134(5) 0.009(4) -0.013(4) -0.049(4)
C56 0.158(6) 0.131(6) 0.164(7) 0.040(5) -0.031(5) -0.059(5)
C57 0.115(4) 0.148(7) 0.180(7) 0.073(6) -0.014(5) -0.007(5)
C58 0.119(4) 0.090(4) 0.156(5) 0.029(4) 0.018(4) 0.022(3)
C59 0.103(3) 0.073(3) 0.130(4) 0.017(3) 0.005(3) 0.004(3)

loop_
_atom_type_symbol
_atom_type_description
_atom_type_scat_dispersion_real
_atom_type_scat_dispersion_imag
_atom_type_scat_source
C C 0.0033 0.0016 'International Tables Vol C Tables 4.2.6.8 and 6.1.1.4'
H H 0.0000 0.0000 'International Tables Vol C Tables 4.2.6.8 and 6.1.1.4'
O O 0.0106 0.0060 'International Tables Vol C Tables 4.2.6.8 and 6.1.1.4'

loop_
_geom_angle_atom_site_label_1
_geom_angle_atom_site_label_2
_geom_angle_atom_site_label_3
_geom_angle
O1 C1 C2 125.7(3)
O1 C1 C27 128.0(3)
C2 C1 C27 106.3(3)
C7 C2 C3 121.6(4)
C7 C2 C1 109.8(3)
C3 C2 C1 128.6(3)
C4 C3 C2 117.8(4)
C3 C4 C5 120.5(4)
C4 C5 C6 122.6(4)
C7 C6 C5 117.2(3)
C6 C7 C2 120.3(3)
C6 C7 C8 132.0(3)
C2 C7 C8 107.7(3)
C9 C8 C27 119.8(3)
C9 C8 C7 131.8(3)
C27 C8 C7 108.4(3)
C8 C9 C17 120.1(3)
C8 C9 C10 129.9(3)
C17 C9 C10 110.0(3)
O2 C10 C28 105.1(3)
O2 C10 C11 112.5(2)
C28 C10 C11 112.4(3)
O2 C10 C9 112.1(3)
C28 C10 C9 112.7(3)
C11 C10 C9 102.3(3)
C12 C11 C16 120.7(3)
C12 C11 C10 128.2(3)
C16 C11 C10 111.1(3)
C11 C12 C13 118.4(3)
C14 C13 C12 120.8(3)
C13 C14 C15 121.3(3)
C14 C15 C16 118.6(3)
C15 C16 C11 120.1(3)
C15 C16 C17 131.5(3)
C11 C16 C17 108.3(3)
C18 C17 C9 119.9(3)
C18 C17 C16 131.7(3)
C9 C17 C16 108.4(3)
C17 C18 C26 121.1(3)
C17 C18 C19 129.5(3)
C26 C18 C19 109.4(3)
O3 C19 C44 106.7(2)
O3 C19 C20 111.7(2)
C44 C19 C20 111.8(3)
O3 C19 C18 112.6(3)
C44 C19 C18 111.9(3)
C20 C19 C18 102.3(3)
C21 C20 C25 122.1(3)
C21 C20 C19 127.0(3)
C25 C20 C19 110.9(3)
C20 C21 C22 118.2(4)
C23 C22 C21 120.3(3)
C22 C23 C24 122.2(3)
C23 C24 C25 117.4(3)
C20 C25 C24 119.8(3)
C20 C25 C26 109.0(3)
C24 C25 C26 131.2(3)
C27 C26 C18 118.4(3)
C27 C26 C25 133.2(3)
C18 C26 C25 108.4(3)
C26 C27 C8 120.7(3)
C26 C27 C1 131.5(3)
C8 C27 C1 107.9(3)
C29 C28 C10 178.8(4)
C28 C29 C30 173.4(4)
C35 C30 C31 120.5(4)
C35 C30 C29 120.9(4)
C31 C30 C29 118.6(4)
C32 C31 C30 120.3(4)
C33 C32 C31 119.7(5)
C32 C33 C34 121.4(4)
C33 C34 C35 119.8(4)
C30 C35 C34 118.2(4)
C30 C35 C36 121.4(4)
C34 C35 C36 120.4(4)
C37 C36 C35 179.1(5)
C36 C37 C38 177.0(5)
C39 C38 C43 117.5(5)
C39 C38 C37 121.7(6)
C43 C38 C37 120.8(5)
C38 C39 C40 120.6(7)
C41 C40 C39 120.1(8)
C42 C41 C40 120.7(9)
C41 C42 C43 119.3(7)
C42 C43 C38 121.7(6)
C45 C44 C19 178.3(4)
C44 C45 C46 174.2(4)
C51 C46 C47 118.7(4)
C51 C46 C45 123.1(4)
C47 C46 C45 118.2(4)
C48 C47 C46 121.6(5)
C47 C48 C49 118.0(5)
C50 C49 C48 122.8(5)
C49 C50 C51 118.3(5)
C46 C51 C50 120.7(5)
C46 C51 C52 121.1(4)
C50 C51 C52 118.2(5)
C53 C52 C51 176.1(5)
C52 C53 C54 178.7(5)
C55 C54 C59 116.9(6)
C55 C54 C53 122.0(6)
C59 C54 C53 121.2(5)
C54 C55 C56 121.2(6)
C57 C56 C55 120.5(7)
C56 C57 C58 118.9(8)
C57 C58 C59 120.9(6)
C58 C59 C54 121.7(5)

loop_
_geom_bond_atom_site_label_1
_geom_bond_atom_site_label_2
_geom_bond_distance
O1 C1 1.231(3)
O2 C10 1.442(4)
O3 C19 1.444(3)
C1 C2 1.467(5)
C1 C27 1.476(4)
C2 C7 1.394(4)
C2 C3 1.396(5)
C3 C4 1.365(5)
C4 C5 1.381(5)
C5 C6 1.388(5)
C6 C7 1.380(5)
C7 C8 1.484(5)
C8 C9 1.377(4)
C8 C27 1.419(4)
C9 C17 1.411(4)
C9 C10 1.532(4)
C10 C28 1.468(5)
C10 C11 1.508(4)
C11 C12 1.370(4)
C11 C16 1.404(4)
C12 C13 1.394(5)
C13 C14 1.370(5)
C14 C15 1.373(4)
C15 C16 1.386(4)
C16 C17 1.484(4)
C17 C18 1.377(4)
C18 C26 1.418(4)
C18 C19 1.535(4)
C19 C44 1.471(5)
C19 C20 1.525(4)
C20 C21 1.365(4)
C20 C25 1.383(4)
C21 C22 1.388(4)
C22 C23 1.373(5)
C23 C24 1.379(5)
C24 C25 1.403(4)
C25 C26 1.484(4)
C26 C27 1.391(4)
C28 C29 1.190(4)
C29 C30 1.449(5)
C30 C35 1.388(5)
C30 C31 1.393(5)
C31 C32 1.378(5)
C32 C33 1.364(6)
C33 C34 1.377(6)
C34 C35 1.416(5)
C35 C36 1.419(6)
C36 C37 1.179(6)
C37 C38 1.438(6)
C38 C39 1.372(6)
C38 C43 1.402(6)
C39 C40 1.401(9)
C40 C41 1.364(10)
C41 C42 1.360(9)
C42 C43 1.382(7)
C44 C45 1.185(4)
C45 C46 1.437(5)
C46 C51 1.379(5)
C46 C47 1.402(5)
C47 C48 1.379(6)
C48 C49 1.382(7)
C49 C50 1.371(7)
C50 C51 1.408(6)
C51 C52 1.424(7)
C52 C53 1.198(6)
C53 C54 1.452(7)
C54 C55 1.374(6)
C54 C59 1.380(6)
C55 C56 1.398(8)
C56 C57 1.355(8)
C57 C58 1.363(7)
C58 C59 1.372(6)
